data_7109516
loop_
_publ_author_name
'Gary L. Guillet'
'Forrest T. Sloane'
'David M. Ermert'
'Matthew W. Calkins'
'Marcus K. Peprah'
'Elisabeth S. Knowles'
'Erik Cizmar'
'Khalil A. Abboud'
'Mark W. Meisel'
'Leslie J. Murray'

_publ_section_title
;
 Preorganized assembly of three iron(II) or manganese(II)
 beta-diketiminate complexes using a cyclophane ligand
;
_journal_name_full Chem.Commun.
_journal_page_first 6635
_journal_paper_doi 10.1039/c3cc43395a
_journal_volume 49
_journal_year 2013
_chemical_formula_moiety 'C45 H63 Br3 Mn3 N6, 3(C7 H8)'
_chemical_formula_sum 'C66 H87 Br3 Mn3 N6'
_chemical_formula_weight 1368.97
_chemical_name_systematic
;
?
;
_space_group_IT_number 2
_symmetry_cell_setting triclinic
_symmetry_space_group_name_Hall '-P 1'
_symmetry_space_group_name_H-M 'P -1'
_atom_sites_solution_hydrogens geom
_atom_sites_solution_primary direct
_atom_sites_solution_secondary difmap
_audit_creation_method SHELXL-97
_cell_angle_alpha 90.492(2)
_cell_angle_beta 96.339(2)
_cell_angle_gamma 102.919(2)
_cell_formula_units_Z 2
_cell_length_a 11.9019(4)
_cell_length_b 15.8453(5)
_cell_length_c 17.0528(5)
_cell_measurement_reflns_used 9978
_cell_measurement_temperature 100(2)
_cell_measurement_theta_max 27.71
_cell_measurement_theta_min 2.21
_cell_volume 3113.57(17)
_computing_cell_refinement 'Bruker APEX2'
_computing_data_collection 'Bruker APEX2 (Bruker, 2008)'
_computing_data_reduction 'Bruker SAINT (Bruker, 2008)'
_computing_molecular_graphics 'Bruker SHELXTL'
_computing_publication_material 'Bruker SHELXTL'
_computing_structure_refinement 'Bruker SHELXTL'
_computing_structure_solution 'Bruker SHELXTL (Bruker, 2008)'
_diffrn_ambient_temperature 100(2)
_diffrn_measured_fraction_theta_full 1.000
_diffrn_measured_fraction_theta_max 1.000
_diffrn_measurement_device_type 'Bruker APEX-II CCD'
_diffrn_measurement_method 'phi and omega scans'
_diffrn_radiation_monochromator graphite
_diffrn_radiation_source 'fine-focus sealed tube'
_diffrn_radiation_type MoK\a
_diffrn_radiation_wavelength 0.71073
_diffrn_reflns_av_R_equivalents 0.0623
_diffrn_reflns_av_sigmaI/netI 0.0422
_diffrn_reflns_limit_h_max 15
_diffrn_reflns_limit_h_min -15
_diffrn_reflns_limit_k_max 20
_diffrn_reflns_limit_k_min -20
_diffrn_reflns_limit_l_max 22
_diffrn_reflns_limit_l_min -22
_diffrn_reflns_number 97347
_diffrn_reflns_theta_full 27.50
_diffrn_reflns_theta_max 27.50
_diffrn_reflns_theta_min 1.75
_diffrn_standards_interval_count 0
_diffrn_standards_interval_time 0
_diffrn_standards_number 0
_exptl_absorpt_coefficient_mu 2.569
_exptl_absorpt_correction_T_max 0.8823
_exptl_absorpt_correction_T_min 0.4799
_exptl_absorpt_correction_type analytical
_exptl_absorpt_process_details 'based on measured indexed crystal faces, Bruker SHELXTL v6.14 (Bruker 2008)'
_exptl_crystal_colour yellow
_exptl_crystal_density_diffrn 1.460
_exptl_crystal_density_method 'not measured'
_exptl_crystal_description plates
_exptl_crystal_F_000 1410
_exptl_crystal_size_max 0.34
_exptl_crystal_size_mid 0.13
_exptl_crystal_size_min 0.05
_refine_diff_density_max 0.542
_refine_diff_density_min -0.730
_refine_diff_density_rms 0.070
_refine_ls_extinction_method none
_refine_ls_goodness_of_fit_ref 0.970
_refine_ls_hydrogen_treatment constr
_refine_ls_matrix_type full
_refine_ls_number_parameters 739
_refine_ls_number_reflns 14301
_refine_ls_number_restraints 0
_refine_ls_restrained_S_all 0.970
_refine_ls_R_factor_all 0.0411
_refine_ls_R_factor_gt 0.0279
_refine_ls_shift/su_max 0.005
_refine_ls_shift/su_mean 0.000
_refine_ls_structure_factor_coef Fsqd
_refine_ls_weighting_details 'calc w=1/[\s^2^(Fo^2^)+(0.0379P)^2^] where P=(Fo^2^+2Fc^2^)/3'
_refine_ls_weighting_scheme calc
_refine_ls_wR_factor_gt 0.0673
_refine_ls_wR_factor_ref 0.0703
_reflns_number_gt 11233
_reflns_number_total 14301
_reflns_threshold_expression I>2\s(I)
_cod_data_source_file c3cc43395a.txt
_cod_data_source_block murr1
_cod_original_cell_volume 3113.56(17)
_cod_original_sg_symbol_H-M P-1
_cod_database_code 7109516

loop_
_symmetry_equiv_pos_as_xyz
'x, y, z'
'-x, -y, -z'

loop_
_atom_site_label
_atom_site_type_symbol
_atom_site_fract_x
_atom_site_fract_y
_atom_site_fract_z
_atom_site_U_iso_or_equiv
_atom_site_adp_type
_atom_site_occupancy
_atom_site_symmetry_multiplicity
_atom_site_calc_flag
_atom_site_refinement_flags
_atom_site_disorder_assembly
_atom_site_disorder_group
Br2 Br 0.802850(17) 0.748514(13) 0.217541(12) 0.01552(6) Uani 1 1 d . . .
Mn1 Mn 0.89560(3) 0.86990(3) 0.134615(18) 0.01326(8) Uani 0.9460(7) 1 d P A 1
Mn2 Mn 0.73903(3) 0.58845(2) 0.15645(2) 0.01335(8) Uani 0.9460(7) 1 d P A 1
Mn3 Mn 0.83518(10) 0.87276(9) 0.31753(7) 0.01136(16) Uani 0.9460(7) 1 d P A 1
Br1 Br 0.92360(3) 0.99766(3) 0.23380(2) 0.01369(7) Uani 0.9460(7) 1 d P A 1
Br3 Br 0.75420(2) 0.543218(16) 0.021410(14) 0.02509(7) Uani 0.9460(7) 1 d P A 1
Mn1' Mn 0.8743(7) 0.8220(6) 0.1289(5) 0.035(2) Uiso 0.0540(7) 1 d P A 2
Mn2' Mn 0.7453(7) 0.6270(6) 0.1973(5) 0.039(2) Uiso 0.0540(7) 1 d P A 2
Mn3' Mn 0.828(2) 0.8584(16) 0.3121(15) 0.019(6) Uiso 0.0540(7) 1 d P A 2
Br1' Br 0.9198(7) 0.9776(5) 0.2208(5) 0.018(2) Uiso 0.0540(7) 1 d P A 2
Br3' Br 0.8008(5) 0.6450(4) 0.0595(4) 0.0521(18) Uiso 0.0540(7) 1 d P A 2
N1 N 1.04234(14) 0.85025(11) 0.09299(9) 0.0138(4) Uani 1 1 d . . .
N2 N 0.79565(14) 0.88142(11) 0.03223(9) 0.0145(4) Uani 1 1 d . . .
N3 N 0.93489(14) 0.86513(10) 0.42168(9) 0.0107(3) Uani 1 1 d . . .
N4 N 0.69028(14) 0.89289(10) 0.36157(9) 0.0113(3) Uani 1 1 d . . .
N5 N 0.81814(14) 0.53472(10) 0.25155(10) 0.0128(4) Uani 1 1 d . . .
N6 N 0.57423(14) 0.56435(10) 0.18963(10) 0.0136(4) Uani 1 1 d . . .
C1 C 1.13951(17) 0.82294(13) 0.14093(11) 0.0146(4) Uani 1 1 d . A .
H1A H 1.2032 0.8743 0.1560 0.018 Uiso 1 1 calc R . .
H1B H 1.1700 0.7825 0.1090 0.018 Uiso 1 1 calc R . .
C2 C 1.05445(18) 0.87033(12) 0.01785(12) 0.0141(4) Uani 1 1 d . A .
C3 C 0.96810(18) 0.89326(13) -0.03598(12) 0.0164(4) Uani 1 1 d . . .
H3A H 0.9943 0.9103 -0.0853 0.020 Uiso 1 1 calc R A .
C4 C 0.85139(19) 0.89628(13) -0.03211(12) 0.0160(4) Uani 1 1 d . A .
C5 C 0.67044(18) 0.88345(14) 0.02594(12) 0.0167(4) Uani 1 1 d . A .
H5A H 0.6300 0.8533 -0.0238 0.020 Uiso 1 1 calc R . .
H5B H 0.6626 0.9443 0.0244 0.020 Uiso 1 1 calc R . .
C6 C 1.16640(18) 0.86693(14) -0.01497(12) 0.0198(5) Uani 1 1 d . . .
H6A H 1.2323 0.8999 0.0205 0.030 Uiso 1 1 calc R A .
H6B H 1.1666 0.8921 -0.0673 0.030 Uiso 1 1 calc R . .
H6C H 1.1729 0.8065 -0.0194 0.030 Uiso 1 1 calc R . .
C7 C 0.7865(2) 0.91611(15) -0.10844(12) 0.0228(5) Uani 1 1 d . . .
H7A H 0.7514 0.9652 -0.0995 0.034 Uiso 1 1 calc R A .
H7B H 0.7254 0.8653 -0.1271 0.034 Uiso 1 1 calc R . .
H7C H 0.8405 0.9307 -0.1483 0.034 Uiso 1 1 calc R . .
C8 C 1.04800(17) 0.83883(13) 0.42504(11) 0.0122(4) Uani 1 1 d . A .
H8A H 1.0573 0.8033 0.4718 0.015 Uiso 1 1 calc R . .
H8B H 1.1123 0.8911 0.4307 0.015 Uiso 1 1 calc R . .
C9 C 0.90075(17) 0.88885(12) 0.48851(11) 0.0118(4) Uani 1 1 d . A .
C10 C 0.79435(17) 0.91308(12) 0.49417(11) 0.0131(4) Uani 1 1 d . . .
H10A H 0.7864 0.9326 0.5457 0.016 Uiso 1 1 calc R A .
C11 C 0.69762(17) 0.91394(12) 0.43836(11) 0.0122(4) Uani 1 1 d . A .
C12 C 0.58007(17) 0.89272(13) 0.31092(12) 0.0135(4) Uani 1 1 d . A .
H12A H 0.5746 0.9532 0.3011 0.016 Uiso 1 1 calc R . .
H12B H 0.5136 0.8650 0.3390 0.016 Uiso 1 1 calc R . .
C13 C 0.97895(18) 0.89118(14) 0.56566(11) 0.0167(4) Uani 1 1 d . . .
H13A H 1.0544 0.9301 0.5614 0.025 Uiso 1 1 calc R A .
H13B H 0.9898 0.8327 0.5766 0.025 Uiso 1 1 calc R . .
H13C H 0.9430 0.9122 0.6087 0.025 Uiso 1 1 calc R . .
C14 C 0.59715(18) 0.94076(14) 0.47048(12) 0.0177(5) Uani 1 1 d . . .
H14A H 0.5759 0.9876 0.4393 0.027 Uiso 1 1 calc R A .
H14B H 0.6197 0.9610 0.5257 0.027 Uiso 1 1 calc R . .
H14C H 0.5306 0.8911 0.4674 0.027 Uiso 1 1 calc R . .
C15 C 0.94533(17) 0.55172(12) 0.27438(12) 0.0142(4) Uani 1 1 d . A .
H15A H 0.9805 0.5214 0.2359 0.017 Uiso 1 1 calc R . .
H15B H 0.9606 0.5277 0.3269 0.017 Uiso 1 1 calc R . .
C16 C 0.74890(18) 0.46966(13) 0.28372(12) 0.0146(4) Uani 1 1 d . A .
C17 C 0.62573(18) 0.44866(13) 0.26818(12) 0.0169(4) Uani 1 1 d . . .
H17A H 0.5903 0.3945 0.2879 0.020 Uiso 1 1 calc R A .
C18 C 0.54579(18) 0.49255(13) 0.22913(12) 0.0163(4) Uani 1 1 d . A .
C19 C 0.48229(18) 0.60816(13) 0.15623(12) 0.0155(4) Uani 1 1 d . A .
H19A H 0.4152 0.5933 0.1870 0.019 Uiso 1 1 calc R . .
H19B H 0.4555 0.5869 0.1011 0.019 Uiso 1 1 calc R . .
C20 C 0.79940(19) 0.41368(14) 0.34366(13) 0.0197(5) Uani 1 1 d . . .
H20A H 0.8592 0.3906 0.3212 0.030 Uiso 1 1 calc R A .
H20B H 0.7376 0.3656 0.3568 0.030 Uiso 1 1 calc R . .
H20C H 0.8339 0.4487 0.3915 0.030 Uiso 1 1 calc R . .
C21 C 0.41916(19) 0.45284(15) 0.23620(16) 0.0310(6) Uani 1 1 d . . .
H21A H 0.3754 0.4442 0.1835 0.047 Uiso 1 1 calc R A .
H21B H 0.3877 0.4918 0.2682 0.047 Uiso 1 1 calc R . .
H21C H 0.4125 0.3969 0.2615 0.047 Uiso 1 1 calc R . .
C22 C 1.09883(16) 0.77859(13) 0.21534(11) 0.0119(4) Uani 1 1 d . . .
C23 C 1.10463(16) 0.82769(12) 0.28536(11) 0.0104(4) Uani 1 1 d . A .
C24 C 1.05419(16) 0.78699(12) 0.35058(11) 0.0101(4) Uani 1 1 d . . .
C25 C 1.00268(16) 0.69786(12) 0.34591(11) 0.0100(4) Uani 1 1 d . A .
C26 C 1.00300(16) 0.64828(12) 0.27743(11) 0.0115(4) Uani 1 1 d . . .
C27 C 1.04986(17) 0.68884(13) 0.21127(11) 0.0123(4) Uani 1 1 d . A .
C28 C 1.16797(17) 0.92270(12) 0.29167(12) 0.0136(4) Uani 1 1 d . . .
H28A H 1.1338 0.9535 0.3303 0.016 Uiso 1 1 calc R A .
H28B H 1.1568 0.9491 0.2398 0.016 Uiso 1 1 calc R . .
C29 C 1.29760(18) 0.93452(14) 0.31729(13) 0.0191(5) Uani 1 1 d . A .
H29A H 1.3344 0.9965 0.3217 0.029 Uiso 1 1 calc R . .
H29B H 1.3325 0.9062 0.2781 0.029 Uiso 1 1 calc R . .
H29C H 1.3092 0.9085 0.3686 0.029 Uiso 1 1 calc R . .
C30 C 0.94040(17) 0.65633(13) 0.41415(11) 0.0129(4) Uani 1 1 d . . .
H30A H 0.8758 0.6080 0.3928 0.016 Uiso 1 1 calc R A .
H30B H 0.9064 0.6998 0.4394 0.016 Uiso 1 1 calc R . .
C31 C 1.01888(19) 0.62149(14) 0.47734(12) 0.0187(5) Uani 1 1 d . A .
H31A H 0.9737 0.5971 0.5198 0.028 Uiso 1 1 calc R . .
H31B H 1.0831 0.6688 0.4990 0.028 Uiso 1 1 calc R . .
H31C H 1.0500 0.5763 0.4536 0.028 Uiso 1 1 calc R . .
C32 C 1.04318(18) 0.63731(14) 0.13480(12) 0.0183(5) Uani 1 1 d . . .
H32A H 1.0312 0.6747 0.0899 0.022 Uiso 1 1 calc R A .
H32B H 0.9749 0.5880 0.1316 0.022 Uiso 1 1 calc R . .
C33 C 1.1514(2) 0.60234(15) 0.12646(14) 0.0270(5) Uani 1 1 d . A .
H33A H 1.1412 0.5698 0.0761 0.041 Uiso 1 1 calc R . .
H33B H 1.1631 0.5640 0.1700 0.041 Uiso 1 1 calc R . .
H33C H 1.2193 0.6508 0.1280 0.041 Uiso 1 1 calc R . .
C34 C 0.61385(17) 0.83977(13) 0.09583(11) 0.0135(4) Uani 1 1 d . . .
C35 C 0.61099(17) 0.88794(13) 0.16473(12) 0.0130(4) Uani 1 1 d . A .
C36 C 0.57297(17) 0.84446(13) 0.23249(11) 0.0119(4) Uani 1 1 d . . .
C37 C 0.53173(17) 0.75399(13) 0.22855(12) 0.0126(4) Uani 1 1 d . A .
C38 C 0.52635(17) 0.70644(13) 0.15784(12) 0.0131(4) Uani 1 1 d . . .
C39 C 0.56939(17) 0.74955(13) 0.09137(12) 0.0144(4) Uani 1 1 d . A .
C40 C 0.63987(18) 0.98631(13) 0.16444(12) 0.0164(4) Uani 1 1 d . . .
H40A H 0.7021 1.0063 0.1304 0.020 Uiso 1 1 calc R A .
H40B H 0.6689 1.0099 0.2187 0.020 Uiso 1 1 calc R . .
C41 C 0.5333(2) 1.02049(15) 0.13422(14) 0.0258(5) Uani 1 1 d . A .
H41A H 0.5547 1.0839 0.1333 0.039 Uiso 1 1 calc R . .
H41B H 0.4728 1.0028 0.1692 0.039 Uiso 1 1 calc R . .
H41C H 0.5040 0.9968 0.0807 0.039 Uiso 1 1 calc R . .
C42 C 0.49344(18) 0.70692(13) 0.30194(12) 0.0149(4) Uani 1 1 d . . .
H42A H 0.5402 0.7385 0.3493 0.018 Uiso 1 1 calc R A .
H42B H 0.5091 0.6482 0.3002 0.018 Uiso 1 1 calc R . .
C43 C 0.36461(18) 0.69891(14) 0.30974(13) 0.0210(5) Uani 1 1 d . A .
H43A H 0.3438 0.6651 0.3560 0.031 Uiso 1 1 calc R . .
H43B H 0.3179 0.6697 0.2622 0.031 Uiso 1 1 calc R . .
H43C H 0.3497 0.7568 0.3161 0.031 Uiso 1 1 calc R . .
C44 C 0.5667(2) 0.69914(14) 0.01483(12) 0.0210(5) Uani 1 1 d . . .
H44A H 0.5717 0.6390 0.0269 0.025 Uiso 1 1 calc R A .
H44B H 0.6352 0.7259 -0.0118 0.025 Uiso 1 1 calc R . .
C45 C 0.4560(2) 0.69731(16) -0.04128(13) 0.0317(6) Uani 1 1 d . A .
H45A H 0.4562 0.6622 -0.0888 0.047 Uiso 1 1 calc R . .
H45B H 0.4531 0.7565 -0.0560 0.047 Uiso 1 1 calc R . .
H45C H 0.3879 0.6721 -0.0148 0.047 Uiso 1 1 calc R . .
C51 C 1.1448(2) 0.30621(19) 0.13713(18) 0.0487(8) Uani 1 1 d . . .
H51A H 1.1834 0.2748 0.1770 0.073 Uiso 1 1 calc R . .
H51B H 1.1847 0.3676 0.1403 0.073 Uiso 1 1 calc R . .
H51C H 1.1473 0.2819 0.0845 0.073 Uiso 1 1 calc R . .
C52 C 1.0213(2) 0.29771(16) 0.15178(15) 0.0310(6) Uani 1 1 d . . .
C53 C 0.9558(3) 0.35452(16) 0.11904(16) 0.0438(8) Uani 1 1 d . . .
H53A H 0.9896 0.3989 0.0861 0.053 Uiso 1 1 calc R . .
C54 C 0.8422(3) 0.34667(18) 0.13412(18) 0.0464(8) Uani 1 1 d . . .
H54A H 0.7985 0.3856 0.1116 0.056 Uiso 1 1 calc R . .
C55 C 0.7923(3) 0.28250(19) 0.18171(17) 0.0439(7) Uani 1 1 d . . .
H55A H 0.7143 0.2775 0.1921 0.053 Uiso 1 1 calc R . .
C56 C 0.8545(2) 0.22593(18) 0.21402(15) 0.0363(6) Uani 1 1 d . . .
H56A H 0.8199 0.1814 0.2466 0.044 Uiso 1 1 calc R . .
C57 C 0.9679(2) 0.23390(15) 0.19904(14) 0.0287(6) Uani 1 1 d . . .
H57A H 1.0106 0.1944 0.2218 0.034 Uiso 1 1 calc R . .
C61 C 0.4388(2) 0.19653(18) 0.26606(16) 0.0412(7) Uani 1 1 d . . .
H61A H 0.3644 0.2075 0.2777 0.062 Uiso 1 1 calc R . .
H61B H 0.4263 0.1379 0.2429 0.062 Uiso 1 1 calc R . .
H61C H 0.4725 0.2388 0.2286 0.062 Uiso 1 1 calc R . .
C62 C 0.5200(2) 0.20477(14) 0.34079(14) 0.0241(5) Uani 1 1 d . . .
C63 C 0.6100(2) 0.16201(15) 0.34865(15) 0.0300(6) Uani 1 1 d . . .
H63A H 0.6194 0.1260 0.3061 0.036 Uiso 1 1 calc R . .
C64 C 0.6867(2) 0.17059(16) 0.41717(16) 0.0314(6) Uani 1 1 d . . .
H64A H 0.7483 0.1412 0.4210 0.038 Uiso 1 1 calc R . .
C65 C 0.6735(2) 0.22195(16) 0.47987(14) 0.0298(6) Uani 1 1 d . . .
H65A H 0.7252 0.2276 0.5272 0.036 Uiso 1 1 calc R . .
C66 C 0.5845(2) 0.26471(15) 0.47287(14) 0.0295(6) Uani 1 1 d . . .
H66A H 0.5751 0.3002 0.5158 0.035 Uiso 1 1 calc R . .
C67 C 0.5086(2) 0.25692(14) 0.40453(14) 0.0249(5) Uani 1 1 d . . .
H67A H 0.4480 0.2873 0.4008 0.030 Uiso 1 1 calc R . .
C71 C 0.6258(2) 0.5821(2) 0.45013(15) 0.0431(7) Uani 1 1 d . . .
H71A H 0.6602 0.6275 0.4157 0.065 Uiso 1 1 calc R . .
H71B H 0.5504 0.5909 0.4619 0.065 Uiso 1 1 calc R . .
H71C H 0.6153 0.5253 0.4235 0.065 Uiso 1 1 calc R . .
C72 C 0.7047(2) 0.58589(16) 0.52551(14) 0.0263(5) Uani 1 1 d . . .
C73 C 0.72938(19) 0.51067(15) 0.55789(14) 0.0247(5) Uani 1 1 d . . .
H73A H 0.6957 0.4563 0.5317 0.030 Uiso 1 1 calc R . .
C74 C 0.80194(19) 0.51386(15) 0.62745(13) 0.0220(5) Uani 1 1 d . . .
H74A H 0.8177 0.4619 0.6485 0.026 Uiso 1 1 calc R . .
C75 C 0.8519(2) 0.59265(15) 0.66679(14) 0.0246(5) Uani 1 1 d . . .
H75A H 0.9016 0.5950 0.7148 0.029 Uiso 1 1 calc R . .
C76 C 0.8283(2) 0.66758(15) 0.63502(14) 0.0279(6) Uani 1 1 d . . .
H76A H 0.8620 0.7219 0.6613 0.033 Uiso 1 1 calc R . .
C77 C 0.7559(2) 0.66415(15) 0.56517(14) 0.0273(6) Uani 1 1 d . . .
H77A H 0.7410 0.7163 0.5440 0.033 Uiso 1 1 calc R . .

loop_
_atom_site_aniso_label
_atom_site_aniso_U_11
_atom_site_aniso_U_22
_atom_site_aniso_U_33
_atom_site_aniso_U_23
_atom_site_aniso_U_13
_atom_site_aniso_U_12
Br2 0.01422(11) 0.01461(10) 0.01756(11) -0.00030(8) -0.00020(8) 0.00396(8)
Mn1 0.01331(18) 0.0190(2) 0.00796(16) 0.00051(14) 0.00136(13) 0.00464(15)
Mn2 0.01353(18) 0.01351(17) 0.01308(18) 0.00107(14) 0.00130(14) 0.00326(13)
Mn3 0.0115(3) 0.0156(4) 0.0077(3) -0.0004(3) 0.00090(18) 0.0048(3)
Br1 0.01564(15) 0.01211(16) 0.01284(15) 0.00103(13) 0.00049(11) 0.00263(12)
Br3 0.02835(15) 0.03286(15) 0.01603(12) -0.00547(10) 0.00171(10) 0.01170(11)
N1 0.0136(9) 0.0175(9) 0.0099(8) 0.0017(7) 0.0022(7) 0.0025(7)
N2 0.0149(9) 0.0185(9) 0.0099(8) 0.0017(7) 0.0010(7) 0.0034(7)
N3 0.0116(9) 0.0105(8) 0.0102(8) -0.0001(6) 0.0007(7) 0.0034(7)
N4 0.0111(9) 0.0121(8) 0.0108(8) 0.0008(6) 0.0009(7) 0.0030(7)
N5 0.0117(9) 0.0110(8) 0.0151(9) 0.0001(7) -0.0007(7) 0.0021(7)
N6 0.0118(9) 0.0126(8) 0.0162(9) -0.0006(7) 0.0005(7) 0.0028(7)
C1 0.0123(10) 0.0199(11) 0.0114(10) 0.0010(8) 0.0035(8) 0.0019(8)
C2 0.0169(11) 0.0112(10) 0.0127(10) -0.0011(8) 0.0044(8) -0.0011(8)
C3 0.0208(12) 0.0188(11) 0.0096(10) 0.0033(8) 0.0058(9) 0.0023(9)
C4 0.0217(12) 0.0130(10) 0.0121(10) 0.0009(8) 0.0002(9) 0.0019(9)
C5 0.0165(11) 0.0209(11) 0.0129(10) 0.0042(8) -0.0007(9) 0.0055(9)
C6 0.0189(12) 0.0268(12) 0.0129(11) 0.0018(9) 0.0048(9) 0.0023(9)
C7 0.0250(13) 0.0317(13) 0.0130(11) 0.0063(9) 0.0026(9) 0.0086(10)
C8 0.0120(10) 0.0137(10) 0.0105(10) 0.0004(8) 0.0004(8) 0.0024(8)
C9 0.0151(10) 0.0069(9) 0.0119(10) 0.0006(7) 0.0011(8) 0.0000(8)
C10 0.0157(11) 0.0132(10) 0.0101(10) -0.0027(8) 0.0022(8) 0.0025(8)
C11 0.0152(11) 0.0071(9) 0.0145(10) 0.0001(8) 0.0048(8) 0.0012(8)
C12 0.0113(10) 0.0142(10) 0.0156(10) 0.0013(8) 0.0011(8) 0.0044(8)
C13 0.0186(11) 0.0202(11) 0.0111(10) -0.0019(8) -0.0004(9) 0.0051(9)
C14 0.0170(11) 0.0220(11) 0.0155(11) -0.0012(9) 0.0046(9) 0.0062(9)
C15 0.0136(10) 0.0120(10) 0.0171(11) -0.0004(8) 0.0004(8) 0.0036(8)
C16 0.0189(11) 0.0106(10) 0.0147(10) -0.0006(8) 0.0014(9) 0.0043(8)
C17 0.0154(11) 0.0125(10) 0.0215(11) 0.0047(8) 0.0024(9) 0.0003(8)
C18 0.0145(11) 0.0141(10) 0.0188(11) 0.0002(8) 0.0021(9) -0.0001(8)
C19 0.0134(11) 0.0153(10) 0.0172(11) -0.0003(8) -0.0009(9) 0.0036(8)
C20 0.0177(11) 0.0175(11) 0.0227(12) 0.0064(9) -0.0001(9) 0.0026(9)
C21 0.0165(12) 0.0243(13) 0.0515(17) 0.0181(12) 0.0031(11) 0.0028(10)
C22 0.0072(10) 0.0160(10) 0.0131(10) 0.0028(8) 0.0014(8) 0.0035(8)
C23 0.0062(9) 0.0127(10) 0.0126(10) 0.0034(8) 0.0001(8) 0.0029(8)
C24 0.0068(9) 0.0138(10) 0.0101(9) 0.0009(8) -0.0017(8) 0.0046(8)
C25 0.0060(9) 0.0152(10) 0.0098(9) 0.0033(8) -0.0008(8) 0.0053(8)
C26 0.0074(10) 0.0133(10) 0.0144(10) 0.0010(8) -0.0016(8) 0.0053(8)
C27 0.0083(10) 0.0164(10) 0.0132(10) -0.0002(8) -0.0001(8) 0.0054(8)
C28 0.0147(11) 0.0133(10) 0.0127(10) 0.0028(8) 0.0013(8) 0.0032(8)
C29 0.0146(11) 0.0176(11) 0.0230(12) 0.0028(9) 0.0001(9) 0.0000(9)
C30 0.0125(10) 0.0122(10) 0.0143(10) 0.0023(8) 0.0027(8) 0.0025(8)
C31 0.0214(12) 0.0184(11) 0.0170(11) 0.0077(9) 0.0036(9) 0.0053(9)
C32 0.0175(11) 0.0211(11) 0.0147(11) -0.0047(9) 0.0001(9) 0.0020(9)
C33 0.0265(13) 0.0286(13) 0.0279(13) -0.0098(10) 0.0063(11) 0.0092(10)
C34 0.0104(10) 0.0187(11) 0.0119(10) 0.0047(8) -0.0018(8) 0.0054(8)
C35 0.0077(10) 0.0148(10) 0.0163(10) 0.0034(8) -0.0024(8) 0.0040(8)
C36 0.0071(10) 0.0153(10) 0.0140(10) 0.0022(8) -0.0012(8) 0.0050(8)
C37 0.0076(10) 0.0159(10) 0.0149(10) 0.0030(8) -0.0002(8) 0.0043(8)
C38 0.0080(10) 0.0164(10) 0.0145(10) 0.0008(8) -0.0030(8) 0.0040(8)
C39 0.0103(10) 0.0191(11) 0.0138(10) 0.0007(8) -0.0037(8) 0.0057(8)
C40 0.0177(11) 0.0139(10) 0.0176(11) 0.0043(8) 0.0021(9) 0.0036(9)
C41 0.0299(14) 0.0220(12) 0.0289(13) 0.0078(10) 0.0008(11) 0.0139(10)
C42 0.0171(11) 0.0141(10) 0.0127(10) 0.0022(8) -0.0005(8) 0.0030(8)
C43 0.0201(12) 0.0217(12) 0.0205(12) 0.0012(9) 0.0062(9) 0.0016(9)
C44 0.0288(13) 0.0195(11) 0.0144(11) -0.0009(9) 0.0013(9) 0.0057(10)
C45 0.0405(16) 0.0315(14) 0.0165(12) -0.0016(10) -0.0090(11) 0.0007(12)
C51 0.0408(18) 0.0432(18) 0.0520(19) -0.0052(14) 0.0064(15) -0.0119(14)
C52 0.0317(15) 0.0260(13) 0.0299(14) -0.0084(11) -0.0050(11) -0.0006(11)
C53 0.065(2) 0.0197(13) 0.0347(16) -0.0035(11) -0.0162(15) -0.0041(13)
C54 0.056(2) 0.0291(15) 0.0522(19) -0.0203(14) -0.0271(16) 0.0232(14)
C55 0.0421(17) 0.0466(18) 0.0445(17) -0.0205(14) -0.0036(14) 0.0184(14)
C56 0.0385(16) 0.0372(15) 0.0309(14) -0.0113(12) 0.0020(12) 0.0051(13)
C57 0.0348(15) 0.0204(12) 0.0280(13) -0.0031(10) -0.0052(11) 0.0044(11)
C61 0.0457(18) 0.0355(16) 0.0381(16) -0.0003(12) -0.0079(13) 0.0065(13)
C62 0.0259(13) 0.0184(12) 0.0254(12) 0.0042(9) -0.0005(10) 0.0009(10)
C63 0.0350(15) 0.0206(12) 0.0358(15) 0.0003(10) 0.0104(12) 0.0061(11)
C64 0.0222(13) 0.0279(13) 0.0444(16) 0.0110(12) 0.0041(12) 0.0060(11)
C65 0.0236(13) 0.0321(14) 0.0272(13) 0.0128(11) -0.0010(11) -0.0056(11)
C66 0.0350(15) 0.0263(13) 0.0246(13) 0.0031(10) 0.0070(11) -0.0004(11)
C67 0.0248(13) 0.0206(12) 0.0300(13) 0.0053(10) 0.0056(11) 0.0052(10)
C71 0.0346(16) 0.069(2) 0.0307(15) 0.0106(14) 0.0019(13) 0.0225(15)
C72 0.0197(12) 0.0395(15) 0.0236(12) 0.0087(11) 0.0076(10) 0.0123(11)
C73 0.0190(12) 0.0259(12) 0.0286(13) -0.0005(10) 0.0052(10) 0.0028(10)
C74 0.0172(12) 0.0248(12) 0.0265(13) 0.0080(10) 0.0078(10) 0.0072(9)
C75 0.0197(12) 0.0326(13) 0.0213(12) 0.0026(10) 0.0037(10) 0.0052(10)
C76 0.0301(14) 0.0229(12) 0.0321(14) -0.0002(10) 0.0128(11) 0.0045(10)
C77 0.0301(14) 0.0263(13) 0.0330(14) 0.0122(11) 0.0161(11) 0.0159(11)

loop_
_atom_type_symbol
_atom_type_description
_atom_type_scat_dispersion_real
_atom_type_scat_dispersion_imag
_atom_type_scat_source
C C 0.0033 0.0016 'International Tables Vol C Tables 4.2.6.8 and 6.1.1.4'
H H 0.0000 0.0000 'International Tables Vol C Tables 4.2.6.8 and 6.1.1.4'
N N 0.0061 0.0033 'International Tables Vol C Tables 4.2.6.8 and 6.1.1.4'
Mn Mn 0.3368 0.7283 'International Tables Vol C Tables 4.2.6.8 and 6.1.1.4'
Br Br -0.2901 2.4595 'International Tables Vol C Tables 4.2.6.8 and 6.1.1.4'

loop_
_geom_angle_atom_site_label_1
_geom_angle_atom_site_label_2
_geom_angle_atom_site_label_3
_geom_angle
Mn2' Br2 Mn1' 118.3(4)
Mn2' Br2 Mn3' 143.8(7)
Mn1' Br2 Mn3' 98.0(7)
Mn2' Br2 Mn1 133.0(3)
Mn1' Br2 Mn1 14.8(3)
Mn3' Br2 Mn1 83.2(7)
Mn2' Br2 Mn3 146.0(3)
Mn1' Br2 Mn3 95.7(3)
Mn3' Br2 Mn3 2.2(7)
Mn1 Br2 Mn3 81.01(3)
Mn2' Br2 Mn2 13.5(3)
Mn1' Br2 Mn2 104.8(3)
Mn3' Br2 Mn2 157.2(7)
Mn1 Br2 Mn2 119.575(13)
Mn3 Br2 Mn2 159.42(3)
N2 Mn1 N1 101.24(7)
N2 Mn1 Br2 113.32(5)
N1 Mn1 Br2 113.18(5)
N2 Mn1 Br1 114.21(5)
N1 Mn1 Br1 116.05(5)
Br2 Mn1 Br1 99.511(14)
N6 Mn2 N5 98.04(7)
N6 Mn2 Br3 115.92(5)
N5 Mn2 Br3 120.52(5)
N6 Mn2 Br2 95.51(5)
N5 Mn2 Br2 94.35(5)
Br3 Mn2 Br2 126.305(15)
N4 Mn3 N3 98.92(8)
N4 Mn3 Br2 115.87(7)
N3 Mn3 Br2 117.77(7)
N4 Mn3 Br1 111.81(7)
N3 Mn3 Br1 113.42(7)
Br2 Mn3 Br1 99.74(4)
Mn3 Br1 Mn1 79.70(3)
Br2 Mn1' N1 132.7(4)
Br2 Mn1' N2 131.0(4)
N1 Mn1' N2 95.8(3)
Br2 Mn1' Br1' 93.1(3)
N1 Mn1' Br1' 92.2(4)
N2 Mn1' Br1' 90.8(4)
Br2 Mn1' Br3' 75.5(3)
N1 Mn1' Br3' 96.9(3)
N2 Mn1' Br3' 95.4(3)
Br1' Mn1' Br3' 168.4(4)
Br2 Mn2' N5 123.8(4)
Br2 Mn2' N6 124.8(4)
N5 Mn2' N6 99.4(4)
Br2 Mn2' Br3' 89.4(3)
N5 Mn2' Br3' 109.8(4)
N6 Mn2' Br3' 107.9(4)
N4 Mn3' N3 94.5(10)
N4 Mn3' Br2 123.3(12)
N3 Mn3' Br2 124.3(12)
N4 Mn3' Br1' 110.5(11)
N3 Mn3' Br1' 110.4(10)
Br2 Mn3' Br1' 94.0(9)
Mn3' Br1' Mn1' 75.0(6)
Mn2' Br3' Mn1' 76.9(3)
C2 N1 C1 118.28(16)
C2 N1 Mn1 116.18(14)
C1 N1 Mn1 125.33(12)
C2 N1 Mn1' 118.8(3)
C1 N1 Mn1' 120.4(3)
Mn1 N1 Mn1' 20.6(3)
C4 N2 C5 118.81(17)
C4 N2 Mn1 115.98(14)
C5 N2 Mn1 124.90(12)
C4 N2 Mn1' 117.9(3)
C5 N2 Mn1' 121.0(3)
Mn1 N2 Mn1' 20.5(3)
C9 N3 C8 118.70(16)
C9 N3 Mn3 118.85(14)
C8 N3 Mn3 122.36(12)
C9 N3 Mn3' 121.4(7)
C8 N3 Mn3' 119.8(7)
Mn3 N3 Mn3' 6.1(7)
C11 N4 C12 118.45(16)
C11 N4 Mn3 118.39(14)
C12 N4 Mn3 122.94(12)
C11 N4 Mn3' 121.7(7)
C12 N4 Mn3' 119.8(7)
Mn3 N4 Mn3' 6.4(7)
C16 N5 C15 119.32(17)
C16 N5 Mn2' 118.1(3)
C15 N5 Mn2' 120.4(3)
C16 N5 Mn2 114.90(13)
C15 N5 Mn2 124.64(13)
Mn2' N5 Mn2 25.5(3)
C18 N6 C19 119.77(17)
C18 N6 Mn2' 118.4(3)
C19 N6 Mn2' 120.4(3)
C18 N6 Mn2 114.44(13)
C19 N6 Mn2 123.99(13)
Mn2' N6 Mn2 25.6(3)
N1 C1 C22 110.80(15)
N1 C1 H1A 109.5
C22 C1 H1A 109.5
N1 C1 H1B 109.5
C22 C1 H1B 109.5
H1A C1 H1B 108.1
N1 C2 C3 124.87(19)
N1 C2 C6 119.52(18)
C3 C2 C6 115.60(17)
C4 C3 C2 133.70(19)
C4 C3 H3A 113.2
C2 C3 H3A 113.2
N2 C4 C3 125.24(19)
N2 C4 C7 119.31(19)
C3 C4 C7 115.44(18)
N2 C5 C34 110.98(16)
N2 C5 H5A 109.4
C34 C5 H5A 109.4
N2 C5 H5B 109.4
C34 C5 H5B 109.4
H5A C5 H5B 108.0
C2 C6 H6A 109.5
C2 C6 H6B 109.5
H6A C6 H6B 109.5
C2 C6 H6C 109.5
H6A C6 H6C 109.5
H6B C6 H6C 109.5
C4 C7 H7A 109.5
C4 C7 H7B 109.5
H7A C7 H7B 109.5
C4 C7 H7C 109.5
H7A C7 H7C 109.5
H7B C7 H7C 109.5
N3 C8 C24 110.80(15)
N3 C8 H8A 109.5
C24 C8 H8A 109.5
N3 C8 H8B 109.5
C24 C8 H8B 109.5
H8A C8 H8B 108.1
N3 C9 C10 124.63(18)
N3 C9 C13 119.56(18)
C10 C9 C13 115.81(17)
C11 C10 C9 132.69(18)
C11 C10 H10A 113.7
C9 C10 H10A 113.7
N4 C11 C10 124.81(18)
N4 C11 C14 119.60(18)
C10 C11 C14 115.60(17)
N4 C12 C36 111.70(15)
N4 C12 H12A 109.3
C36 C12 H12A 109.3
N4 C12 H12B 109.3
C36 C12 H12B 109.3
H12A C12 H12B 107.9
C9 C13 H13A 109.5
C9 C13 H13B 109.5
H13A C13 H13B 109.5
C9 C13 H13C 109.5
H13A C13 H13C 109.5
H13B C13 H13C 109.5
C11 C14 H14A 109.5
C11 C14 H14B 109.5
H14A C14 H14B 109.5
C11 C14 H14C 109.5
H14A C14 H14C 109.5
H14B C14 H14C 109.5
N5 C15 C26 112.53(16)
N5 C15 H15A 109.1
C26 C15 H15A 109.1
N5 C15 H15B 109.1
C26 C15 H15B 109.1
H15A C15 H15B 107.8
N5 C16 C17 124.40(19)
N5 C16 C20 120.42(18)
C17 C16 C20 115.14(18)
C18 C17 C16 132.62(19)
C18 C17 H17A 113.7
C16 C17 H17A 113.7
N6 C18 C17 124.94(19)
N6 C18 C21 119.79(19)
C17 C18 C21 115.26(18)
N6 C19 C38 111.57(16)
N6 C19 H19A 109.3
C38 C19 H19A 109.3
N6 C19 H19B 109.3
C38 C19 H19B 109.3
H19A C19 H19B 108.0
C16 C20 H20A 109.5
C16 C20 H20B 109.5
H20A C20 H20B 109.5
C16 C20 H20C 109.5
H20A C20 H20C 109.5
H20B C20 H20C 109.5
C18 C21 H21A 109.5
C18 C21 H21B 109.5
H21A C21 H21B 109.5
C18 C21 H21C 109.5
H21A C21 H21C 109.5
H21B C21 H21C 109.5
C23 C22 C27 120.77(17)
C23 C22 C1 120.25(17)
C27 C22 C1 118.90(17)
C22 C23 C24 119.16(17)
C22 C23 C28 120.32(17)
C24 C23 C28 120.49(17)
C25 C24 C23 120.04(17)
C25 C24 C8 118.60(17)
C23 C24 C8 121.27(17)
C26 C25 C24 120.47(17)
C26 C25 C30 120.02(17)
C24 C25 C30 119.43(17)
C25 C26 C27 119.81(18)
C25 C26 C15 118.92(17)
C27 C26 C15 121.16(17)
C22 C27 C26 119.60(18)
C22 C27 C32 119.88(18)
C26 C27 C32 120.46(18)
C23 C28 C29 112.29(16)
C23 C28 H28A 109.1
C29 C28 H28A 109.1
C23 C28 H28B 109.1
C29 C28 H28B 109.1
H28A C28 H28B 107.9
C28 C29 H29A 109.5
C28 C29 H29B 109.5
H29A C29 H29B 109.5
C28 C29 H29C 109.5
H29A C29 H29C 109.5
H29B C29 H29C 109.5
C25 C30 C31 113.97(16)
C25 C30 H30A 108.8
C31 C30 H30A 108.8
C25 C30 H30B 108.8
C31 C30 H30B 108.8
H30A C30 H30B 107.7
C30 C31 H31A 109.5
C30 C31 H31B 109.5
H31A C31 H31B 109.5
C30 C31 H31C 109.5
H31A C31 H31C 109.5
H31B C31 H31C 109.5
C27 C32 C33 113.80(17)
C27 C32 H32A 108.8
C33 C32 H32A 108.8
C27 C32 H32B 108.8
C33 C32 H32B 108.8
H32A C32 H32B 107.7
C32 C33 H33A 109.5
C32 C33 H33B 109.5
H33A C33 H33B 109.5
C32 C33 H33C 109.5
H33A C33 H33C 109.5
H33B C33 H33C 109.5
C35 C34 C39 120.41(18)
C35 C34 C5 120.72(18)
C39 C34 C5 118.80(18)
C34 C35 C36 119.61(18)
C34 C35 C40 119.96(18)
C36 C35 C40 120.26(18)
C37 C36 C35 119.65(18)
C37 C36 C12 118.71(17)
C35 C36 C12 121.60(18)
C38 C37 C36 120.71(18)
C38 C37 C42 119.62(18)
C36 C37 C42 119.68(17)
C37 C38 C39 119.43(18)
C37 C38 C19 119.10(17)
C39 C38 C19 121.31(18)
C34 C39 C38 119.91(18)
C34 C39 C44 119.76(18)
C38 C39 C44 120.32(18)
C35 C40 C41 111.13(17)
C35 C40 H40A 109.4
C41 C40 H40A 109.4
C35 C40 H40B 109.4
C41 C40 H40B 109.4
H40A C40 H40B 108.0
C40 C41 H41A 109.5
C40 C41 H41B 109.5
H41A C41 H41B 109.5
C40 C41 H41C 109.5
H41A C41 H41C 109.5
H41B C41 H41C 109.5
C37 C42 C43 113.02(17)
C37 C42 H42A 109.0
C43 C42 H42A 109.0
C37 C42 H42B 109.0
C43 C42 H42B 109.0
H42A C42 H42B 107.8
C42 C43 H43A 109.5
C42 C43 H43B 109.5
H43A C43 H43B 109.5
C42 C43 H43C 109.5
H43A C43 H43C 109.5
H43B C43 H43C 109.5
C39 C44 C45 112.12(18)
C39 C44 H44A 109.2
C45 C44 H44A 109.2
C39 C44 H44B 109.2
C45 C44 H44B 109.2
H44A C44 H44B 107.9
C44 C45 H45A 109.5
C44 C45 H45B 109.5
H45A C45 H45B 109.5
C44 C45 H45C 109.5
H45A C45 H45C 109.5
H45B C45 H45C 109.5
C52 C51 H51A 109.5
C52 C51 H51B 109.5
H51A C51 H51B 109.5
C52 C51 H51C 109.5
H51A C51 H51C 109.5
H51B C51 H51C 109.5
C57 C52 C53 117.5(3)
C57 C52 C51 121.2(2)
C53 C52 C51 121.3(3)
C54 C53 C52 120.6(3)
C54 C53 H53A 119.7
C52 C53 H53A 119.7
C55 C54 C53 120.1(3)
C55 C54 H54A 119.9
C53 C54 H54A 119.9
C56 C55 C54 120.2(3)
C56 C55 H55A 119.9
C54 C55 H55A 119.9
C55 C56 C57 119.6(3)
C55 C56 H56A 120.2
C57 C56 H56A 120.2
C56 C57 C52 121.9(2)
C56 C57 H57A 119.0
C52 C57 H57A 119.0
C62 C61 H61A 109.5
C62 C61 H61B 109.5
H61A C61 H61B 109.5
C62 C61 H61C 109.5
H61A C61 H61C 109.5
H61B C61 H61C 109.5
C63 C62 C67 117.7(2)
C63 C62 C61 121.2(2)
C67 C62 C61 121.1(2)
C62 C63 C64 121.5(2)
C62 C63 H63A 119.3
C64 C63 H63A 119.3
C65 C64 C63 120.0(2)
C65 C64 H64A 120.0
C63 C64 H64A 120.0
C66 C65 C64 119.1(2)
C66 C65 H65A 120.4
C64 C65 H65A 120.4
C65 C66 C67 121.1(2)
C65 C66 H66A 119.5
C67 C66 H66A 119.5
C66 C67 C62 120.6(2)
C66 C67 H67A 119.7
C62 C67 H67A 119.7
C72 C71 H71A 109.5
C72 C71 H71B 109.5
H71A C71 H71B 109.5
C72 C71 H71C 109.5
H71A C71 H71C 109.5
H71B C71 H71C 109.5
C77 C72 C73 117.9(2)
C77 C72 C71 121.2(2)
C73 C72 C71 120.9(2)
C74 C73 C72 121.1(2)
C74 C73 H73A 119.4
C72 C73 H73A 119.4
C73 C74 C75 120.4(2)
C73 C74 H74A 119.8
C75 C74 H74A 119.8
C76 C75 C74 118.9(2)
C76 C75 H75A 120.5
C74 C75 H75A 120.5
C75 C76 C77 120.5(2)
C75 C76 H76A 119.7
C77 C76 H76A 119.7
C76 C77 C72 121.2(2)
C76 C77 H77A 119.4
C72 C77 H77A 119.4

loop_
_geom_bond_atom_site_label_1
_geom_bond_atom_site_label_2
_geom_bond_distance
Br2 Mn2' 1.908(9)
Br2 Mn1' 2.057(9)
Br2 Mn3' 2.31(2)
Br2 Mn1 2.5219(4)
Br2 Mn3 2.5278(13)
Br2 Mn2 2.6482(4)
Mn1 N2 2.0349(17)
Mn1 N1 2.0407(17)
Mn1 Br1 2.5662(5)
Mn2 N6 2.0559(16)
Mn2 N5 2.0704(17)
Mn2 Br3 2.4435(4)
Mn3 N4 2.042(2)
Mn3 N3 2.044(2)
Mn3 Br1 2.5519(13)
Mn1' N1 2.110(8)
Mn1' N2 2.136(9)
Mn1' Br1' 2.826(11)
Mn1' Br3' 2.940(11)
Mn2' N5 2.039(8)
Mn2' N6 2.045(8)
Mn2' Br3' 2.512(11)
Mn3' N4 2.10(3)
Mn3' N3 2.13(3)
Mn3' Br1' 2.59(3)
N1 C2 1.338(2)
N1 C1 1.488(3)
N2 C4 1.340(2)
N2 C5 1.490(3)
N3 C9 1.330(2)
N3 C8 1.491(2)
N4 C11 1.337(2)
N4 C12 1.488(2)
N5 C16 1.331(3)
N5 C15 1.484(2)
N6 C18 1.324(3)
N6 C19 1.487(3)
C1 C22 1.529(3)
C1 H1A 0.9900
C1 H1B 0.9900
C2 C3 1.412(3)
C2 C6 1.512(3)
C3 C4 1.409(3)
C3 H3A 0.9500
C4 C7 1.511(3)
C5 C34 1.528(3)
C5 H5A 0.9900
C5 H5B 0.9900
C6 H6A 0.9800
C6 H6B 0.9800
C6 H6C 0.9800
C7 H7A 0.9800
C7 H7B 0.9800
C7 H7C 0.9800
C8 C24 1.524(3)
C8 H8A 0.9900
C8 H8B 0.9900
C9 C10 1.416(3)
C9 C13 1.520(3)
C10 C11 1.413(3)
C10 H10A 0.9500
C11 C14 1.509(3)
C12 C36 1.520(3)
C12 H12A 0.9900
C12 H12B 0.9900
C13 H13A 0.9800
C13 H13B 0.9800
C13 H13C 0.9800
C14 H14A 0.9800
C14 H14B 0.9800
C14 H14C 0.9800
C15 C26 1.528(3)
C15 H15A 0.9900
C15 H15B 0.9900
C16 C17 1.423(3)
C16 C20 1.520(3)
C17 C18 1.413(3)
C17 H17A 0.9500
C18 C21 1.516(3)
C19 C38 1.527(3)
C19 H19A 0.9900
C19 H19B 0.9900
C20 H20A 0.9800
C20 H20B 0.9800
C20 H20C 0.9800
C21 H21A 0.9800
C21 H21B 0.9800
C21 H21C 0.9800
C22 C23 1.406(3)
C22 C27 1.409(3)
C23 C24 1.414(3)
C23 C28 1.522(3)
C24 C25 1.406(3)
C25 C26 1.403(3)
C25 C30 1.524(3)
C26 C27 1.410(3)
C27 C32 1.518(3)
C28 C29 1.525(3)
C28 H28A 0.9900
C28 H28B 0.9900
C29 H29A 0.9800
C29 H29B 0.9800
C29 H29C 0.9800
C30 C31 1.535(3)
C30 H30A 0.9900
C30 H30B 0.9900
C31 H31A 0.9800
C31 H31B 0.9800
C31 H31C 0.9800
C32 C33 1.532(3)
C32 H32A 0.9900
C32 H32B 0.9900
C33 H33A 0.9800
C33 H33B 0.9800
C33 H33C 0.9800
C34 C35 1.403(3)
C34 C39 1.407(3)
C35 C36 1.416(3)
C35 C40 1.519(3)
C36 C37 1.406(3)
C37 C38 1.404(3)
C37 C42 1.523(3)
C38 C39 1.414(3)
C39 C44 1.518(3)
C40 C41 1.528(3)
C40 H40A 0.9900
C40 H40B 0.9900
C41 H41A 0.9800
C41 H41B 0.9800
C41 H41C 0.9800
C42 C43 1.531(3)
C42 H42A 0.9900
C42 H42B 0.9900
C43 H43A 0.9800
C43 H43B 0.9800
C43 H43C 0.9800
C44 C45 1.536(3)
C44 H44A 0.9900
C44 H44B 0.9900
C45 H45A 0.9800
C45 H45B 0.9800
C45 H45C 0.9800
C51 C52 1.495(4)
C51 H51A 0.9800
C51 H51B 0.9800
C51 H51C 0.9800
C52 C57 1.384(3)
C52 C53 1.399(4)
C53 C54 1.382(4)
C53 H53A 0.9500
C54 C55 1.377(4)
C54 H54A 0.9500
C55 C56 1.368(4)
C55 H55A 0.9500
C56 C57 1.380(4)
C56 H56A 0.9500
C57 H57A 0.9500
C61 C62 1.498(3)
C61 H61A 0.9800
C61 H61B 0.9800
C61 H61C 0.9800
C62 C63 1.385(3)
C62 C67 1.397(3)
C63 C64 1.387(4)
C63 H63A 0.9500
C64 C65 1.382(4)
C64 H64A 0.9500
C65 C66 1.375(3)
C65 H65A 0.9500
C66 C67 1.380(3)
C66 H66A 0.9500
C67 H67A 0.9500
C71 C72 1.498(3)
C71 H71A 0.9800
C71 H71B 0.9800
C71 H71C 0.9800
C72 C77 1.387(3)
C72 C73 1.394(3)
C73 C74 1.382(3)
C73 H73A 0.9500
C74 C75 1.389(3)
C74 H74A 0.9500
C75 C76 1.382(3)
C75 H75A 0.9500
C76 C77 1.384(3)
C76 H76A 0.9500
C77 H77A 0.9500
